data_2227391
loop_
_publ_author_name
'Nagasawa, Atsushi'
'Mitsui, Ryosuke'
'Okamoto, Akiko'
'Yonezawa, Noriyuki'

_publ_section_title
;
 (2-Hydroxy-7-methoxynaphthalen-1-yl)(4-methylphenyl)methanone
;
_journal_coeditor_code DN2608
_journal_issue 11
_journal_name_full 'Acta Crystallographica Section E'
_journal_page_first o2820
_journal_page_last o2821
_journal_paper_doi 10.1107/S1600536810040614
_journal_volume 66
_journal_year 2010
_chemical_formula_iupac 'C19 H16 O3'
_chemical_formula_moiety 'C19 H16 O3'
_chemical_formula_sum 'C19 H16 O3'
_chemical_formula_weight 292.32
_chemical_melting_point_gt 385.5
_chemical_melting_point_lt 386.0
_chemical_name_systematic
;
(2-Hydroxy-7-methoxynaphthalen-1-yl)(4-methylphenyl)methanone
;
_space_group_IT_number 14
_symmetry_cell_setting monoclinic
_symmetry_space_group_name_Hall '-P 2ybc'
_symmetry_space_group_name_H-M 'P 1 21/c 1'
_atom_sites_solution_hydrogens geom
_atom_sites_solution_primary direct
_atom_sites_solution_secondary difmap
_audit_creation_method SHELXL-97
_cell_angle_alpha 90.00
_cell_angle_beta 90.3170(10)
_cell_angle_gamma 90.00
_cell_formula_units_Z 4
_cell_length_a 11.1599(2)
_cell_length_b 6.05387(11)
_cell_length_c 22.0153(4)
_cell_measurement_reflns_used 21159
_cell_measurement_temperature 193(2)
_cell_measurement_theta_max 68.2
_cell_measurement_theta_min 4.0
_cell_volume 1487.34(5)
_computing_cell_refinement 'PROCESS-AUTO (Rigaku, 1998)'
_computing_data_collection 'PROCESS-AUTO (Rigaku, 1998)'
_computing_data_reduction 'CrystalStructure (Rigaku/MSC, 2004)'
_computing_molecular_graphics
;
ORTEPIII (Burnett & Johnson, 1996), ORTEP -3 for Windows (Farrugia,
1997) and
PLATON (Spek, 2009)
;
_computing_publication_material 'SHELXL97 (Sheldrick, 2008)'
_computing_structure_refinement 'SHELXL97 (Sheldrick, 2008)'
_computing_structure_solution 'SIR2004 (Burla <i>et al.</i>, 2005)'
_diffrn_ambient_temperature 193(2)
_diffrn_detector_area_resol_mean 10.00
_diffrn_measured_fraction_theta_full 1.000
_diffrn_measured_fraction_theta_max 1.000
_diffrn_measurement_device_type 'Rigaku R-AXIS RAPID'
_diffrn_measurement_method \w
_diffrn_radiation_monochromator graphite
_diffrn_radiation_source 'rotating anode'
_diffrn_radiation_type CuK\a
_diffrn_radiation_wavelength 1.54187
_diffrn_reflns_av_R_equivalents 0.0291
_diffrn_reflns_av_sigmaI/netI 0.0124
_diffrn_reflns_limit_h_max 13
_diffrn_reflns_limit_h_min -13
_diffrn_reflns_limit_k_max 7
_diffrn_reflns_limit_k_min -7
_diffrn_reflns_limit_l_max 26
_diffrn_reflns_limit_l_min -26
_diffrn_reflns_number 25155
_diffrn_reflns_theta_full 68.21
_diffrn_reflns_theta_max 68.21
_diffrn_reflns_theta_min 3.96
_exptl_absorpt_coefficient_mu 0.707
_exptl_absorpt_correction_T_max 0.8158
_exptl_absorpt_correction_T_min 0.6762
_exptl_absorpt_correction_type numerical
_exptl_absorpt_process_details
;
(<i>NUMABS</i>; Higashi, 1999)
;
_exptl_crystal_colour colorless
_exptl_crystal_density_diffrn 1.305
_exptl_crystal_density_method 'not measured'
_exptl_crystal_description block
_exptl_crystal_F_000 616
_exptl_crystal_size_max 0.60
_exptl_crystal_size_mid 0.50
_exptl_crystal_size_min 0.30
_refine_diff_density_max 0.282
_refine_diff_density_min -0.151
_refine_ls_extinction_method none
_refine_ls_goodness_of_fit_ref 1.035
_refine_ls_hydrogen_treatment mixed
_refine_ls_matrix_type full
_refine_ls_number_parameters 204
_refine_ls_number_reflns 2729
_refine_ls_number_restraints 1
_refine_ls_restrained_S_all 1.035
_refine_ls_R_factor_all 0.0407
_refine_ls_R_factor_gt 0.0381
_refine_ls_shift/su_max 0.000
_refine_ls_shift/su_mean 0.000
_refine_ls_structure_factor_coef Fsqd
_refine_ls_weighting_details 'calc w=1/[\s^2^(Fo^2^)+(0.0563P)^2^+0.4274P] where P=(Fo^2^+2Fc^2^)/3'
_refine_ls_weighting_scheme calc
_refine_ls_wR_factor_gt 0.1038
_refine_ls_wR_factor_ref 0.1055
_reflns_number_gt 2493
_reflns_number_total 2729
_reflns_threshold_expression I>2\s(I)
_cod_data_source_file dn2608.cif
_cod_data_source_block I
_cod_original_cell_volume 1487.35(5)
_cod_original_sg_symbol_H-M 'P 21/c'
_cod_database_code 2227391
_cod_database_fobs_code 2227391

loop_
_symmetry_equiv_pos_site_id
_symmetry_equiv_pos_as_xyz
1 +X,+Y,+Z
2 -X,1/2+Y,1/2-Z
3 -X,-Y,-Z
4 +X,1/2-Y,1/2+Z

loop_
_atom_site_type_symbol
_atom_site_label
_atom_site_fract_x
_atom_site_fract_y
_atom_site_fract_z
_atom_site_U_iso_or_equiv
_atom_site_adp_type
_atom_site_calc_flag
_atom_site_refinement_flags
_atom_site_occupancy
_atom_site_disorder_assembly
_atom_site_disorder_group
O O1 0.39263(8) 0.16739(19) 0.46840(5) 0.0479(3) Uani d D 1 . .
H H1 0.4401(16) 0.298(3) 0.4719(9) 0.072 Uiso d D 1 . .
O O2 0.83634(10) -0.07553(19) 0.23277(5) 0.0539(3) Uani d . 1 . .
O O3 0.56764(8) 0.43447(17) 0.45225(4) 0.0464(3) Uani d . 1 . .
C C1 0.55371(10) 0.1035(2) 0.39700(5) 0.0324(3) Uani d . 1 . .
C C2 0.44354(11) 0.0500(2) 0.42366(6) 0.0391(3) Uani d . 1 . .
C C3 0.38007(12) -0.1414(3) 0.40634(7) 0.0476(4) Uani d . 1 . .
H H3 0.3062 -0.1761 0.4254 0.057 Uiso calc R 1 . .
C C4 0.42384(12) -0.2755(3) 0.36282(7) 0.0473(4) Uani d . 1 . .
H H4 0.3814 -0.4065 0.3527 0.057 Uiso calc R 1 . .
C C5 0.53176(12) -0.2259(2) 0.33185(6) 0.0390(3) Uani d . 1 . .
C C6 0.57478(13) -0.3633(2) 0.28499(6) 0.0456(4) Uani d . 1 . .
H H6 0.5324 -0.4947 0.2752 0.055 Uiso calc R 1 . .
C C7 0.67500(14) -0.3123(2) 0.25359(6) 0.0473(4) Uani d . 1 . .
H H7 0.7032 -0.4082 0.2226 0.057 Uiso calc R 1 . .
C C8 0.73726(12) -0.1148(2) 0.26736(6) 0.0401(3) Uani d . 1 . .
C C9 0.69806(11) 0.0239(2) 0.31228(5) 0.0344(3) Uani d . 1 . .
H H9 0.7394 0.1584 0.3198 0.041 Uiso calc R 1 . .
C C10 0.59639(11) -0.0312(2) 0.34765(5) 0.0325(3) Uani d . 1 . .
C C11 0.62050(10) 0.2897(2) 0.42351(5) 0.0316(3) Uani d . 1 . .
C C12 0.75391(10) 0.3095(2) 0.42076(5) 0.0297(3) Uani d . 1 . .
C C13 0.82996(11) 0.1359(2) 0.43596(5) 0.0340(3) Uani d . 1 . .
H H13 0.7978 -0.0045 0.4462 0.041 Uiso calc R 1 . .
C C14 0.95292(11) 0.1683(2) 0.43615(6) 0.0385(3) Uani d . 1 . .
H H14 1.0042 0.0491 0.4468 0.046 Uiso calc R 1 . .
C C15 1.00296(11) 0.3713(2) 0.42111(6) 0.0386(3) Uani d . 1 . .
C C16 0.92554(12) 0.5426(2) 0.40584(6) 0.0399(3) Uani d . 1 . .
H H16 0.9577 0.6822 0.3949 0.048 Uiso calc R 1 . .
C C17 0.80264(11) 0.5137(2) 0.40630(6) 0.0349(3) Uani d . 1 . .
H H17 0.7513 0.6341 0.3967 0.042 Uiso calc R 1 . .
C C18 0.90578(16) 0.1156(3) 0.24644(8) 0.0635(5) Uani d . 1 . .
H H18A 0.8577 0.2483 0.2389 0.095 Uiso calc R 1 . .
H H18B 0.9770 0.1183 0.2206 0.095 Uiso calc R 1 . .
H H18C 0.9304 0.1118 0.2892 0.095 Uiso calc R 1 . .
C C19 1.13644(12) 0.4059(3) 0.42216(7) 0.0555(4) Uani d . 1 . .
H H19A 1.1608 0.4843 0.3853 0.083 Uiso calc R 1 . .
H H19B 1.1769 0.2623 0.4240 0.083 Uiso calc R 1 . .
H H19C 1.1586 0.4935 0.4579 0.083 Uiso calc R 1 . .

loop_
_atom_site_aniso_label
_atom_site_aniso_U_11
_atom_site_aniso_U_22
_atom_site_aniso_U_33
_atom_site_aniso_U_12
_atom_site_aniso_U_13
_atom_site_aniso_U_23
O1 0.0303(5) 0.0623(7) 0.0510(6) 0.0003(4) 0.0060(4) 0.0009(5)
O2 0.0604(6) 0.0584(7) 0.0431(5) 0.0026(5) 0.0108(5) -0.0121(5)
O3 0.0406(5) 0.0471(6) 0.0514(6) 0.0026(4) 0.0110(4) -0.0114(5)
C1 0.0291(6) 0.0354(7) 0.0327(6) 0.0000(5) -0.0054(5) 0.0051(5)
C2 0.0296(6) 0.0481(8) 0.0396(7) -0.0002(6) -0.0050(5) 0.0082(6)
C3 0.0324(7) 0.0561(9) 0.0541(8) -0.0112(6) -0.0057(6) 0.0105(7)
C4 0.0416(7) 0.0441(8) 0.0560(8) -0.0145(6) -0.0166(6) 0.0096(7)
C5 0.0435(7) 0.0334(7) 0.0398(7) -0.0028(6) -0.0157(5) 0.0046(5)
C6 0.0557(9) 0.0342(7) 0.0466(8) -0.0024(6) -0.0201(6) -0.0019(6)
C7 0.0633(9) 0.0395(8) 0.0389(7) 0.0102(7) -0.0136(6) -0.0106(6)
C8 0.0470(7) 0.0423(8) 0.0309(6) 0.0055(6) -0.0032(5) -0.0022(5)
C9 0.0398(7) 0.0318(6) 0.0314(6) -0.0002(5) -0.0057(5) -0.0008(5)
C10 0.0333(6) 0.0318(6) 0.0322(6) 0.0004(5) -0.0096(5) 0.0043(5)
C11 0.0321(6) 0.0348(6) 0.0281(6) 0.0017(5) 0.0015(4) 0.0013(5)
C12 0.0318(6) 0.0309(6) 0.0263(5) -0.0006(5) -0.0018(4) -0.0041(5)
C13 0.0373(6) 0.0297(6) 0.0350(6) -0.0010(5) -0.0019(5) 0.0011(5)
C14 0.0364(7) 0.0419(7) 0.0371(6) 0.0080(6) -0.0061(5) 0.0001(5)
C15 0.0331(6) 0.0498(8) 0.0330(6) -0.0039(6) -0.0020(5) -0.0047(6)
C16 0.0407(7) 0.0354(7) 0.0436(7) -0.0088(6) -0.0003(5) -0.0008(6)
C17 0.0377(7) 0.0293(6) 0.0377(6) 0.0008(5) -0.0033(5) -0.0015(5)
C18 0.0617(10) 0.0691(11) 0.0600(10) -0.0069(9) 0.0244(8) -0.0082(8)
C19 0.0334(7) 0.0789(12) 0.0542(9) -0.0074(7) -0.0031(6) -0.0031(8)

loop_
_atom_type_symbol
_atom_type_description
_atom_type_scat_dispersion_real
_atom_type_scat_dispersion_imag
_atom_type_scat_source
C C 0.0181 0.0091 'International Tables Vol C Tables 4.2.6.8 and 6.1.1.4'
H H 0.0000 0.0000 'International Tables Vol C Tables 4.2.6.8 and 6.1.1.4'
O O 0.0492 0.0322 'International Tables Vol C Tables 4.2.6.8 and 6.1.1.4'

loop_
_geom_angle_atom_site_label_1
_geom_angle_atom_site_label_2
_geom_angle_atom_site_label_3
_geom_angle_site_symmetry_1
_geom_angle_site_symmetry_3
_geom_angle
_geom_angle_publ_flag
C2 O1 H1 . . 105.1(11) ?
C8 O2 C18 . . 117.68(11) ?
C2 C1 C10 . . 118.60(12) ?
C2 C1 C11 . . 117.02(11) ?
C10 C1 C11 . . 124.33(11) ?
O1 C2 C1 . . 124.04(12) ?
O1 C2 C3 . . 114.79(12) ?
C1 C2 C3 . . 121.11(13) ?
C4 C3 C2 . . 120.21(13) ?
C4 C3 H3 . . 119.9 ?
C2 C3 H3 . . 119.9 ?
C3 C4 C5 . . 121.68(13) ?
C3 C4 H4 . . 119.2 ?
C5 C4 H4 . . 119.2 ?
C6 C5 C4 . . 121.28(13) ?
C6 C5 C10 . . 119.50(13) ?
C4 C5 C10 . . 119.21(13) ?
C7 C6 C5 . . 121.63(13) ?
C7 C6 H6 . . 119.2 ?
C5 C6 H6 . . 119.2 ?
C6 C7 C8 . . 119.29(13) ?
C6 C7 H7 . . 120.4 ?
C8 C7 H7 . . 120.4 ?
O2 C8 C9 . . 123.90(13) ?
O2 C8 C7 . . 115.18(12) ?
C9 C8 C7 . . 120.92(13) ?
C8 C9 C10 . . 120.74(12) ?
C8 C9 H9 . . 119.6 ?
C10 C9 H9 . . 119.6 ?
C9 C10 C5 . . 117.76(12) ?
C9 C10 C1 . . 123.31(11) ?
C5 C10 C1 . . 118.90(12) ?
O3 C11 C1 . . 120.38(11) ?
O3 C11 C12 . . 116.30(11) ?
C1 C11 C12 . . 123.23(11) ?
C17 C12 C13 . . 119.27(11) ?
C17 C12 C11 . . 118.17(11) ?
C13 C12 C11 . . 122.42(11) ?
C14 C13 C12 . . 119.75(12) ?
C14 C13 H13 . . 120.1 ?
C12 C13 H13 . . 120.1 ?
C13 C14 C15 . . 121.57(12) ?
C13 C14 H14 . . 119.2 ?
C15 C14 H14 . . 119.2 ?
C16 C15 C14 . . 117.84(12) ?
C16 C15 C19 . . 120.94(13) ?
C14 C15 C19 . . 121.22(13) ?
C17 C16 C15 . . 121.28(12) ?
C17 C16 H16 . . 119.4 ?
C15 C16 H16 . . 119.4 ?
C16 C17 C12 . . 120.26(12) ?
C16 C17 H17 . . 119.9 ?
C12 C17 H17 . . 119.9 ?
O2 C18 H18A . . 109.5 ?
O2 C18 H18B . . 109.5 ?
H18A C18 H18B . . 109.5 ?
O2 C18 H18C . . 109.5 ?
H18A C18 H18C . . 109.5 ?
H18B C18 H18C . . 109.5 ?
C15 C19 H19A . . 109.5 ?
C15 C19 H19B . . 109.5 ?
H19A C19 H19B . . 109.5 ?
C15 C19 H19C . . 109.5 ?
H19A C19 H19C . . 109.5 ?
H19B C19 H19C . . 109.5 ?

loop_
_geom_bond_atom_site_label_1
_geom_bond_atom_site_label_2
_geom_bond_site_symmetry_2
_geom_bond_distance
_geom_bond_publ_flag
O1 C2 . 1.3433(17) ?
O1 H1 . 0.953(15) ?
O2 C8 . 1.3670(17) ?
O2 C18 . 1.424(2) ?
O3 C11 . 1.2332(15) ?
C1 C2 . 1.4031(17) ?
C1 C10 . 1.4414(18) ?
C1 C11 . 1.4704(17) ?
C2 C3 . 1.410(2) ?
C3 C4 . 1.349(2) ?
C3 H3 . 0.9500 ?
C4 C5 . 1.420(2) ?
C4 H4 . 0.9500 ?
C5 C6 . 1.411(2) ?
C5 C10 . 1.4237(18) ?
C6 C7 . 1.354(2) ?
C6 H6 . 0.9500 ?
C7 C8 . 1.415(2) ?
C7 H7 . 0.9500 ?
C8 C9 . 1.3708(18) ?
C9 C10 . 1.4195(18) ?
C9 H9 . 0.9500 ?
C11 C12 . 1.4953(16) ?
C12 C17 . 1.3885(18) ?
C12 C13 . 1.3907(17) ?
C13 C14 . 1.3862(18) ?
C13 H13 . 0.9500 ?
C14 C15 . 1.390(2) ?
C14 H14 . 0.9500 ?
C15 C16 . 1.390(2) ?
C15 C19 . 1.5043(18) ?
C16 C17 . 1.3827(18) ?
C16 H16 . 0.9500 ?
C17 H17 . 0.9500 ?
C18 H18A . 0.9800 ?
C18 H18B . 0.9800 ?
C18 H18C . 0.9800 ?
C19 H19A . 0.9800 ?
C19 H19B . 0.9800 ?
C19 H19C . 0.9800 ?

loop_
_geom_hbond_atom_site_label_D
_geom_hbond_atom_site_label_H
_geom_hbond_atom_site_label_A
_geom_hbond_site_symmetry_A
_geom_hbond_distance_DH
_geom_hbond_distance_HA
_geom_hbond_distance_DA
_geom_hbond_angle_DHA
O1 H1 O3 . 0.953(15) 1.704(16) 2.5618(14) 147.8(17)
O1 H1 O3 3_666 0.953(15) 2.330(18) 3.0083(16) 127.6(14)
C6 H6 CT1 2_645 0.95 2.71 3.5203(13) 144.0
C17 H17 CT1 1_565 0.95 2.76 3.5492(12) 141.3
C19 H19C CT2 3_766 0.98 2.88 3.7834(16) 153.7

loop_
_cod_related_entry_id
_cod_related_entry_database
_cod_related_entry_code
1 ChemSpider 26231140
